data_7704432
loop_
_publ_author_name
'Mortis, Alexandros'
'Barisic, Damir'
'Eichele, Klaus'
'Maichle-M\"ossmer, C\"acilia'
'Anwander, Reiner'

_publ_section_title
;
 Scandium bis(trimethylsilyl)methyl complexes revisited: extending the
 <sup>45</sup>Sc NMR chemical shift range and a new structural motif of
 Li[CH(SiMe<sub>3</sub>)<sub>2</sub>].
;
_journal_issue 23
_journal_name_full 'Dalton transactions (Cambridge, England : 2003)'
_journal_page_first 7829
_journal_page_last 7841
_journal_paper_doi 10.1039/d0dt01247e
_journal_volume 49
_journal_year 2020
_chemical_formula_sum 'C79 H110 O6 Sc2'
_chemical_formula_weight 1245.58
_chemical_properties_physical Air-sensitive,Moisture-sensitive
_space_group_crystal_system triclinic
_space_group_IT_number 2
_space_group_name_Hall '-P 1'
_space_group_name_H-M_alt 'P -1'
_atom_sites_solution_hydrogens mixed
_audit_creation_method SHELXL-2018/3
_audit_update_record
;
2020-03-27 deposited with the CCDC.	2020-05-18 downloaded from the CCDC.
;
_cell_angle_alpha 117.844(2)
_cell_angle_beta 103.659(2)
_cell_angle_gamma 101.026(2)
_cell_formula_units_Z 1
_cell_length_a 12.3059(9)
_cell_length_b 13.2573(9)
_cell_length_c 13.4567(10)
_cell_measurement_reflns_used 299
_cell_measurement_temperature 173(2)
_cell_measurement_theta_max 29.03
_cell_measurement_theta_min 1.793
_cell_volume 1766.3(2)
_computing_cell_refinement 'SAINT V8.38A (Bruker AXS Inc., 2017)'
_computing_data_collection 'APEX3 v2017.3-0 (Bruker AXS)'
_computing_data_reduction 'SAINT V8.38A (Bruker AXS Inc., 2017)'
_computing_structure_refinement 'SHELXL-2018/3 (Sheldrick, 2018)'
_computing_structure_solution 'XT, VERSION 2014/5,SHELXS-13 (Sheldrick 2008)'
_diffrn_ambient_temperature 173(2)
_diffrn_measured_fraction_theta_full 0.999
_diffrn_measured_fraction_theta_max 0.997
_diffrn_measurement_device_type 'Bruker APEX II DUO'
_diffrn_measurement_method 'omega scans'
_diffrn_radiation_type MoK\a
_diffrn_radiation_wavelength 0.71073
_diffrn_reflns_av_R_equivalents 0.0617
_diffrn_reflns_av_unetI/netI 0.0380
_diffrn_reflns_Laue_measured_fraction_full 0.999
_diffrn_reflns_Laue_measured_fraction_max 0.997
_diffrn_reflns_limit_h_max 17
_diffrn_reflns_limit_h_min -17
_diffrn_reflns_limit_k_max 18
_diffrn_reflns_limit_k_min -18
_diffrn_reflns_limit_l_max 19
_diffrn_reflns_limit_l_min -19
_diffrn_reflns_number 79187
_diffrn_reflns_point_group_measured_fraction_full 0.999
_diffrn_reflns_point_group_measured_fraction_max 0.997
_diffrn_reflns_theta_full 25.242
_diffrn_reflns_theta_max 30.598
_diffrn_reflns_theta_min 2.049
_diffrn_source 'ImuS-focus sealed tube'
_exptl_absorpt_coefficient_mu 0.243
_exptl_absorpt_correction_T_max 0.7461
_exptl_absorpt_correction_T_min 0.6797
_exptl_absorpt_correction_type multi-scan
_exptl_absorpt_process_details sadabs
_exptl_crystal_colour colourless
_exptl_crystal_density_diffrn 1.171
_exptl_crystal_description block
_exptl_crystal_F_000 674
_exptl_crystal_size_max 0.308
_exptl_crystal_size_mid 0.194
_exptl_crystal_size_min 0.132
_refine_diff_density_max 0.432
_refine_diff_density_min -0.319
_refine_diff_density_rms 0.054
_refine_ls_extinction_method none
_refine_ls_goodness_of_fit_ref 1.042
_refine_ls_hydrogen_treatment mixed
_refine_ls_matrix_type full
_refine_ls_number_parameters 440
_refine_ls_number_reflns 10821
_refine_ls_number_restraints 13
_refine_ls_restrained_S_all 1.042
_refine_ls_R_factor_all 0.0487
_refine_ls_R_factor_gt 0.0395
_refine_ls_shift/su_max 0.126
_refine_ls_shift/su_mean 0.002
_refine_ls_structure_factor_coef Fsqd
_refine_ls_weighting_details 'w=1/[\s^2^(Fo^2^)+(0.0503P)^2^+0.5644P] where P=(Fo^2^+2Fc^2^)/3'
_refine_ls_weighting_scheme calc
_refine_ls_wR_factor_gt 0.1021
_refine_ls_wR_factor_ref 0.1091
_reflns_Friedel_coverage 0.000
_reflns_number_gt 9130
_reflns_number_total 10821
_reflns_threshold_expression 'I > 2\s(I)'
_cod_data_source_file d0dt01247e2.cif
_cod_data_source_block 7_mo_AM282_0m_a
_cod_depositor_comments 'Adding full bibliography for 7704428--7704433.cif.'
_cod_database_code 7704432
_shelx_shelxl_version_number 2018/3
_shelx_space_group_comment
;
The symmetry employed for this shelxl refinement is uniquely defined
by the following loop, which should always be used as a source of
symmetry information in preference to the above space-group names.
They are only intended as comments.
;
_shelx_estimated_absorpt_t_min 0.929
_shelx_estimated_absorpt_t_max 0.969

loop_
_space_group_symop_operation_xyz
'x, y, z'
'-x, -y, -z'

loop_
_atom_site_label
_atom_site_type_symbol
_atom_site_fract_x
_atom_site_fract_y
_atom_site_fract_z
_atom_site_U_iso_or_equiv
_atom_site_adp_type
_atom_site_occupancy
_atom_site_site_symmetry_order
_atom_site_calc_flag
_atom_site_refinement_flags_posn
_atom_site_refinement_flags_adp
_atom_site_refinement_flags_occupancy
_atom_site_disorder_assembly
_atom_site_disorder_group
C1 C 0.18301(9) 0.69827(10) 0.37009(10) 0.0167(2) Uani 1 1 d . . . . .
C2 C 0.16515(11) 0.62790(11) 0.42127(11) 0.0219(2) Uani 1 1 d . . . . .
C3 C 0.05035(12) 0.54576(12) 0.37788(13) 0.0310(3) Uani 1 1 d . . . . .
H3 H 0.036340 0.497624 0.411335 0.037 Uiso 1 1 calc R U . . .
C4 C -0.04347(12) 0.53293(13) 0.28722(14) 0.0347(3) Uani 1 1 d . . . . .
H4 H -0.121032 0.477033 0.259510 0.042 Uiso 1 1 calc R U . . .
C5 C -0.02389(11) 0.60186(13) 0.23705(12) 0.0287(3) Uani 1 1 d . . . . .
H5 H -0.088484 0.592298 0.174480 0.034 Uiso 1 1 calc R U . . .
C6 C 0.08937(10) 0.68533(10) 0.27691(10) 0.0196(2) Uani 1 1 d . . . . .
C7 C 0.10614(10) 0.75831(11) 0.21852(11) 0.0217(2) Uani 1 1 d . . . . .
H7 H 0.191234 0.814563 0.260616 0.026 Uiso 1 1 calc R U . . .
C8 C 0.02773(13) 0.83685(14) 0.23258(13) 0.0323(3) Uani 1 1 d . . . . .
H8A H 0.045875 0.885733 0.198061 0.048 Uiso 1 1 calc R U . . .
H8B H 0.043625 0.890971 0.318779 0.048 Uiso 1 1 calc R U . . .
H8C H -0.056561 0.784176 0.189899 0.048 Uiso 1 1 calc R U . . .
C9 C 0.08495(13) 0.67526(15) 0.08441(12) 0.0330(3) Uani 1 1 d . . . . .
H9A H 0.002870 0.616887 0.040913 0.050 Uiso 1 1 calc R U . . .
H9B H 0.140945 0.631065 0.077175 0.050 Uiso 1 1 calc R U . . .
H9C H 0.097488 0.724726 0.049380 0.050 Uiso 1 1 calc R U . . .
C10 C 0.26837(12) 0.64459(12) 0.52160(12) 0.0244(2) Uani 1 1 d . . . . .
H10 H 0.341637 0.660505 0.503217 0.029 Uiso 1 1 calc R U . . .
C11 C 0.25471(16) 0.53279(16) 0.53070(18) 0.0432(4) Uani 1 1 d . . . . .
H11A H 0.236848 0.461016 0.450933 0.065 Uiso 1 1 calc R U . . .
H11B H 0.189331 0.520269 0.558304 0.065 Uiso 1 1 calc R U . . .
H11C H 0.329161 0.545215 0.588716 0.065 Uiso 1 1 calc R U . . .
C12 C 0.28925(14) 0.75666(15) 0.64382(12) 0.0347(3) Uani 1 1 d . . . . .
H12A H 0.305680 0.829200 0.638980 0.052 Uiso 1 1 calc R U . . .
H12B H 0.357577 0.766990 0.707149 0.052 Uiso 1 1 calc R U . . .
H12C H 0.217859 0.745418 0.663465 0.052 Uiso 1 1 calc R U . . .
C13 C 0.38238(9) 0.66889(10) 0.11321(9) 0.01600(19) Uani 1 1 d . . . . .
C14 C 0.35402(10) 0.55469(10) 0.10203(10) 0.0180(2) Uani 1 1 d . . . . .
C15 C 0.33472(11) 0.45120(10) -0.00836(11) 0.0225(2) Uani 1 1 d . . . . .
H15 H 0.317336 0.374255 -0.016237 0.027 Uiso 1 1 calc R U . . .
C16 C 0.34035(11) 0.45827(11) -0.10660(11) 0.0250(2) Uani 1 1 d . . . . .
H16 H 0.326773 0.386963 -0.181145 0.030 Uiso 1 1 calc R U . . .
C17 C 0.36596(11) 0.57036(11) -0.09485(10) 0.0225(2) Uani 1 1 d . . . . .
H17 H 0.368324 0.574741 -0.162830 0.027 Uiso 1 1 calc R U . . .
C18 C 0.38850(10) 0.67754(10) 0.01408(10) 0.0178(2) Uani 1 1 d . . . . .
C19 C 0.41542(10) 0.79725(10) 0.02034(10) 0.0197(2) Uani 1 1 d . . . . .
H19 H 0.448857 0.865003 0.107594 0.024 Uiso 1 1 calc R U . . .
C20 C 0.30092(12) 0.80703(12) -0.04365(12) 0.0266(2) Uani 1 1 d . . . . .
H20A H 0.264883 0.739310 -0.128684 0.040 Uiso 1 1 calc R U . . .
H20B H 0.320067 0.884431 -0.039587 0.040 Uiso 1 1 calc R U . . .
H20C H 0.244547 0.803612 -0.003646 0.040 Uiso 1 1 calc R U . . .
C21 C 0.50768(12) 0.81340(12) -0.03569(11) 0.0269(3) Uani 1 1 d . . . . .
H21A H 0.471975 0.755624 -0.123695 0.040 Uiso 1 1 calc R U . . .
H21B H 0.577490 0.798105 -0.001251 0.040 Uiso 1 1 calc R U . . .
H21C H 0.532348 0.896766 -0.017823 0.040 Uiso 1 1 calc R U . . .
C22 C 0.34549(11) 0.54532(10) 0.20808(11) 0.0213(2) Uani 1 1 d . . . . .
H22 H 0.312204 0.607943 0.252928 0.026 Uiso 1 1 calc R U . . .
C23 C 0.46818(13) 0.57662(16) 0.29593(12) 0.0389(4) Uani 1 1 d . . . . .
H23A H 0.500321 0.512360 0.258060 0.058 Uiso 1 1 calc R U . . .
H23B H 0.461569 0.583307 0.369767 0.058 Uiso 1 1 calc R U . . .
H23C H 0.521785 0.654377 0.316618 0.058 Uiso 1 1 calc R U . . .
C24 C 0.26209(13) 0.42242(13) 0.17149(14) 0.0337(3) Uani 1 1 d . . . . .
H24A H 0.185086 0.400458 0.110488 0.051 Uiso 1 1 calc R U . . .
H24B H 0.249951 0.427592 0.242898 0.051 Uiso 1 1 calc R U . . .
H24C H 0.297596 0.360183 0.137569 0.051 Uiso 1 1 calc R U . . .
C25 C 0.66932(9) 0.89737(9) 0.51399(9) 0.01427(18) Uani 1 1 d . . . . .
C26 C 0.68149(10) 0.83860(10) 0.57790(10) 0.0173(2) Uani 1 1 d . . . . .
C27 C 0.76602(11) 0.78191(11) 0.57264(11) 0.0226(2) Uani 1 1 d . . . . .
H27 H 0.777499 0.744519 0.617790 0.027 Uiso 1 1 calc R U . . .
C28 C 0.83384(11) 0.77871(11) 0.50307(12) 0.0243(2) Uani 1 1 d . . . . .
H28 H 0.889394 0.737420 0.498612 0.029 Uiso 1 1 calc R U . . .
C29 C 0.81982(10) 0.83615(11) 0.44036(11) 0.0214(2) Uani 1 1 d . . . . .
H29 H 0.865949 0.833162 0.392186 0.026 Uiso 1 1 calc R U . . .
C30 C 0.73970(9) 0.89859(10) 0.44570(10) 0.01585(19) Uani 1 1 d . . . . .
C31 C 0.73527(10) 0.96398(10) 0.37862(10) 0.0173(2) Uani 1 1 d . . . . .
H31 H 0.678122 1.008356 0.395177 0.021 Uiso 1 1 calc R U . . .
C32 C 0.85877(10) 1.05720(11) 0.42267(11) 0.0213(2) Uani 1 1 d . . . . .
H32A H 0.915939 1.015072 0.407381 0.032 Uiso 1 1 calc R U . . .
H32B H 0.885476 1.116871 0.509784 0.032 Uiso 1 1 calc R U . . .
H32C H 0.853691 1.099114 0.378936 0.032 Uiso 1 1 calc R U . . .
C33 C 0.69276(11) 0.87500(12) 0.24138(10) 0.0236(2) Uani 1 1 d . . . . .
H33A H 0.614683 0.813967 0.212342 0.035 Uiso 1 1 calc R U . . .
H33B H 0.750481 0.834301 0.223316 0.035 Uiso 1 1 calc R U . . .
H33C H 0.685924 0.919815 0.200731 0.035 Uiso 1 1 calc R U . . .
C34 C 0.60575(11) 0.83725(11) 0.65179(11) 0.0221(2) Uani 1 1 d . . . . .
H34 H 0.524867 0.832568 0.608806 0.026 Uiso 1 1 calc R U . . .
C35 C 0.58994(13) 0.72843(13) 0.66675(13) 0.0282(3) Uani 1 1 d . . . . .
H35A H 0.561672 0.652994 0.587045 0.042 Uiso 1 1 calc R U . . .
H35B H 0.531388 0.725649 0.704588 0.042 Uiso 1 1 calc R U . . .
H35C H 0.666644 0.736979 0.718213 0.042 Uiso 1 1 calc R U . . .
C36 C 0.66023(15) 0.95536(13) 0.77679(13) 0.0351(3) Uani 1 1 d . . . . .
H36A H 0.665977 1.024946 0.767378 0.053 Uiso 1 1 calc R U . . .
H36B H 0.740144 0.962425 0.820304 0.053 Uiso 1 1 calc R U . . .
H36C H 0.609498 0.954443 0.822819 0.053 Uiso 1 1 calc R U . . .
C100 C 0.07392(19) 0.92858(19) -0.13773(19) 0.0772(7) Uani 1 1 d D . . . .
H10E H 0.1313(3) 0.9735(2) -0.1532(3) 0.19(4) Uiso 0.5 1 d D . P A 1
H10D H 0.1048(3) 0.86711(19) -0.1385(3) 0.16(3) Uiso 0.5 1 d D . P B 1
H10C H 0.0065(2) 0.8835(3) -0.2131(3) 0.30(6) Uiso 0.5 1 d D . P C 1
H10F H 0.098(2) 0.8961(7) -0.2060(15) 0.356 Uiso 0.5 1 d D U P D 2
C101 C 0.0206(3) 0.9771(3) -0.0539(3) 0.0415(7) Uani 0.5 1 d . . P . .
C102 C -0.05722(17) 0.89931(18) -0.0340(2) 0.0532(5) Uani 1 1 d D . . . .
C103 C -0.0085(4) 0.8511(4) -0.1126(4) 0.0660(12) Uani 0.5 1 d D . P . .
H103 H -0.025140 0.765724 -0.154827 0.079 Uiso 0.5 1 calc R U P . .
C104 C 0.1100(4) 1.0583(4) -0.0412(4) 0.0598(11) Uani 0.5 1 d D . P . .
H104 H 0.176763 1.114764 -0.033888 0.072 Uiso 0.5 1 calc R U P . .
O1 O 0.40314(7) 0.77116(7) 0.22126(7) 0.01657(15) Uani 1 1 d . . . . .
O2 O 0.29362(7) 0.78093(7) 0.41347(7) 0.01615(15) Uani 1 1 d . . . . .
O3 O 0.58210(6) 0.95231(7) 0.51708(7) 0.01412(14) Uani 1 1 d . . . . .
Sc1 Sc 0.40994(2) 0.86599(2) 0.38270(2) 0.01296(6) Uani 1 1 d . . . . .
H10B H -0.1102(18) 0.8164(10) -0.090(2) 0.094(18) Uiso 0.5 1 d D . P E 1
H10A H -0.087(4) 0.8489(19) -0.006(2) 0.112 Uiso 0.5 1 d D U P F 2

loop_
_atom_site_aniso_label
_atom_site_aniso_U_11
_atom_site_aniso_U_22
_atom_site_aniso_U_33
_atom_site_aniso_U_23
_atom_site_aniso_U_13
_atom_site_aniso_U_12
C1 0.0166(5) 0.0146(5) 0.0177(5) 0.0069(4) 0.0088(4) 0.0046(4)
C2 0.0246(5) 0.0198(5) 0.0251(6) 0.0132(5) 0.0133(5) 0.0074(4)
C3 0.0309(7) 0.0278(6) 0.0369(7) 0.0200(6) 0.0169(6) 0.0032(5)
C4 0.0241(6) 0.0332(7) 0.0371(7) 0.0171(6) 0.0110(5) -0.0035(5)
C5 0.0186(5) 0.0327(7) 0.0250(6) 0.0120(5) 0.0062(5) 0.0017(5)
C6 0.0178(5) 0.0196(5) 0.0188(5) 0.0085(4) 0.0085(4) 0.0044(4)
C7 0.0158(5) 0.0281(6) 0.0217(5) 0.0149(5) 0.0057(4) 0.0062(4)
C8 0.0332(7) 0.0394(8) 0.0336(7) 0.0231(6) 0.0136(6) 0.0203(6)
C9 0.0325(7) 0.0475(8) 0.0235(6) 0.0196(6) 0.0143(5) 0.0165(6)
C10 0.0296(6) 0.0273(6) 0.0307(6) 0.0216(5) 0.0173(5) 0.0145(5)
C11 0.0488(9) 0.0445(9) 0.0647(11) 0.0449(9) 0.0274(8) 0.0225(7)
C12 0.0423(8) 0.0482(8) 0.0257(6) 0.0233(6) 0.0154(6) 0.0270(7)
C13 0.0147(4) 0.0156(5) 0.0143(4) 0.0053(4) 0.0060(4) 0.0056(4)
C14 0.0172(5) 0.0162(5) 0.0191(5) 0.0078(4) 0.0079(4) 0.0063(4)
C15 0.0223(5) 0.0156(5) 0.0236(5) 0.0067(4) 0.0081(4) 0.0061(4)
C16 0.0261(6) 0.0198(5) 0.0174(5) 0.0024(4) 0.0063(4) 0.0078(4)
C17 0.0248(5) 0.0229(5) 0.0147(5) 0.0068(4) 0.0064(4) 0.0086(4)
C18 0.0173(5) 0.0190(5) 0.0151(5) 0.0075(4) 0.0059(4) 0.0067(4)
C19 0.0227(5) 0.0202(5) 0.0150(5) 0.0092(4) 0.0068(4) 0.0064(4)
C20 0.0281(6) 0.0265(6) 0.0250(6) 0.0149(5) 0.0069(5) 0.0100(5)
C21 0.0302(6) 0.0315(6) 0.0212(5) 0.0155(5) 0.0125(5) 0.0080(5)
C22 0.0274(6) 0.0160(5) 0.0238(5) 0.0102(4) 0.0148(5) 0.0090(4)
C23 0.0342(7) 0.0531(9) 0.0205(6) 0.0198(6) 0.0069(5) 0.0020(6)
C24 0.0371(7) 0.0274(7) 0.0373(7) 0.0224(6) 0.0103(6) 0.0036(5)
C25 0.0131(4) 0.0133(4) 0.0144(4) 0.0059(4) 0.0045(3) 0.0058(3)
C26 0.0186(5) 0.0171(5) 0.0169(5) 0.0094(4) 0.0063(4) 0.0076(4)
C27 0.0244(5) 0.0232(5) 0.0269(6) 0.0165(5) 0.0098(5) 0.0128(4)
C28 0.0214(5) 0.0242(6) 0.0336(6) 0.0166(5) 0.0126(5) 0.0143(5)
C29 0.0196(5) 0.0215(5) 0.0255(6) 0.0117(5) 0.0115(4) 0.0106(4)
C30 0.0146(4) 0.0155(5) 0.0163(4) 0.0073(4) 0.0062(4) 0.0057(4)
C31 0.0169(5) 0.0197(5) 0.0188(5) 0.0108(4) 0.0095(4) 0.0083(4)
C32 0.0205(5) 0.0188(5) 0.0230(5) 0.0098(4) 0.0101(4) 0.0053(4)
C33 0.0202(5) 0.0278(6) 0.0174(5) 0.0099(5) 0.0059(4) 0.0048(4)
C34 0.0284(6) 0.0267(6) 0.0245(5) 0.0188(5) 0.0151(5) 0.0159(5)
C35 0.0378(7) 0.0322(7) 0.0331(7) 0.0257(6) 0.0199(6) 0.0185(6)
C36 0.0601(10) 0.0314(7) 0.0268(6) 0.0180(6) 0.0243(7) 0.0251(7)
C100 0.0643(14) 0.106(2) 0.0876(18) 0.0630(18) 0.0309(14) 0.0479(15)
C101 0.0281(14) 0.0541(19) 0.0477(17) 0.0373(16) 0.0042(12) 0.0104(13)
C102 0.0430(9) 0.0479(10) 0.0664(12) 0.0372(10) 0.0103(9) 0.0064(8)
C103 0.083(3) 0.059(3) 0.043(2) 0.0243(19) 0.006(2) 0.033(2)
C104 0.046(2) 0.087(3) 0.076(3) 0.065(3) 0.023(2) 0.022(2)
O1 0.0198(4) 0.0139(3) 0.0146(3) 0.0061(3) 0.0078(3) 0.0055(3)
O2 0.0160(3) 0.0159(3) 0.0167(3) 0.0088(3) 0.0072(3) 0.0044(3)
O3 0.0144(3) 0.0152(3) 0.0154(3) 0.0088(3) 0.0066(3) 0.0075(3)
Sc1 0.01378(9) 0.01283(9) 0.01248(9) 0.00677(7) 0.00539(7) 0.00459(7)

loop_
_atom_type_symbol
_atom_type_description
_atom_type_scat_dispersion_real
_atom_type_scat_dispersion_imag
_atom_type_scat_source
C C 0.0033 0.0016 'International Tables Vol C Tables 4.2.6.8 and 6.1.1.4'
H H 0.0000 0.0000 'International Tables Vol C Tables 4.2.6.8 and 6.1.1.4'
O O 0.0106 0.0060 'International Tables Vol C Tables 4.2.6.8 and 6.1.1.4'
Sc Sc 0.2519 0.3716 'International Tables Vol C Tables 4.2.6.8 and 6.1.1.4'

loop_
_geom_angle_atom_site_label_1
_geom_angle_atom_site_label_2
_geom_angle_atom_site_label_3
_geom_angle
_geom_angle_site_symmetry_1
_geom_angle_site_symmetry_3
_geom_angle_publ_flag
O2 C1 C6 119.90(10) . . ?
O2 C1 C2 118.66(10) . . ?
C6 C1 C2 121.44(10) . . ?
C3 C2 C1 117.93(11) . . ?
C3 C2 C10 122.23(11) . . ?
C1 C2 C10 119.84(10) . . ?
C4 C3 C2 121.46(12) . . ?
C4 C3 H3 119.3 . . ?
C2 C3 H3 119.3 . . ?
C3 C4 C5 119.78(12) . . ?
C3 C4 H4 120.1 . . ?
C5 C4 H4 120.1 . . ?
C4 C5 C6 121.14(12) . . ?
C4 C5 H5 119.4 . . ?
C6 C5 H5 119.4 . . ?
C5 C6 C1 118.24(11) . . ?
C5 C6 C7 119.04(11) . . ?
C1 C6 C7 122.72(10) . . ?
C6 C7 C8 112.95(10) . . ?
C6 C7 C9 111.20(11) . . ?
C8 C7 C9 110.28(10) . . ?
C6 C7 H7 107.4 . . ?
C8 C7 H7 107.4 . . ?
C9 C7 H7 107.4 . . ?
C7 C8 H8A 109.5 . . ?
C7 C8 H8B 109.5 . . ?
H8A C8 H8B 109.5 . . ?
C7 C8 H8C 109.5 . . ?
H8A C8 H8C 109.5 . . ?
H8B C8 H8C 109.5 . . ?
C7 C9 H9A 109.5 . . ?
C7 C9 H9B 109.5 . . ?
H9A C9 H9B 109.5 . . ?
C7 C9 H9C 109.5 . . ?
H9A C9 H9C 109.5 . . ?
H9B C9 H9C 109.5 . . ?
C2 C10 C11 113.78(12) . . ?
C2 C10 C12 110.76(10) . . ?
C11 C10 C12 110.32(12) . . ?
C2 C10 H10 107.2 . . ?
C11 C10 H10 107.2 . . ?
C12 C10 H10 107.2 . . ?
C10 C11 H11A 109.5 . . ?
C10 C11 H11B 109.5 . . ?
H11A C11 H11B 109.5 . . ?
C10 C11 H11C 109.5 . . ?
H11A C11 H11C 109.5 . . ?
H11B C11 H11C 109.5 . . ?
C10 C12 H12A 109.5 . . ?
C10 C12 H12B 109.5 . . ?
H12A C12 H12B 109.5 . . ?
C10 C12 H12C 109.5 . . ?
H12A C12 H12C 109.5 . . ?
H12B C12 H12C 109.5 . . ?
O1 C13 C18 120.18(10) . . ?
O1 C13 C14 119.26(10) . . ?
C18 C13 C14 120.56(10) . . ?
C15 C14 C13 118.63(10) . . ?
C15 C14 C22 120.90(10) . . ?
C13 C14 C22 120.47(10) . . ?
C16 C15 C14 121.46(11) . . ?
C16 C15 H15 119.3 . . ?
C14 C15 H15 119.3 . . ?
C17 C16 C15 119.18(11) . . ?
C17 C16 H16 120.4 . . ?
C15 C16 H16 120.4 . . ?
C16 C17 C18 122.00(11) . . ?
C16 C17 H17 119.0 . . ?
C18 C17 H17 119.0 . . ?
C17 C18 C13 118.16(11) . . ?
C17 C18 C19 119.18(10) . . ?
C13 C18 C19 122.64(10) . . ?
C18 C19 C20 110.55(10) . . ?
C18 C19 C21 112.21(10) . . ?
C20 C19 C21 109.37(10) . . ?
C18 C19 H19 108.2 . . ?
C20 C19 H19 108.2 . . ?
C21 C19 H19 108.2 . . ?
C19 C20 H20A 109.5 . . ?
C19 C20 H20B 109.5 . . ?
H20A C20 H20B 109.5 . . ?
C19 C20 H20C 109.5 . . ?
H20A C20 H20C 109.5 . . ?
H20B C20 H20C 109.5 . . ?
C19 C21 H21A 109.5 . . ?
C19 C21 H21B 109.5 . . ?
H21A C21 H21B 109.5 . . ?
C19 C21 H21C 109.5 . . ?
H21A C21 H21C 109.5 . . ?
H21B C21 H21C 109.5 . . ?
C14 C22 C23 111.24(10) . . ?
C14 C22 C24 114.07(10) . . ?
C23 C22 C24 110.18(11) . . ?
C14 C22 H22 107.0 . . ?
C23 C22 H22 107.0 . . ?
C24 C22 H22 107.0 . . ?
C22 C23 H23A 109.5 . . ?
C22 C23 H23B 109.5 . . ?
H23A C23 H23B 109.5 . . ?
C22 C23 H23C 109.5 . . ?
H23A C23 H23C 109.5 . . ?
H23B C23 H23C 109.5 . . ?
C22 C24 H24A 109.5 . . ?
C22 C24 H24B 109.5 . . ?
H24A C24 H24B 109.5 . . ?
C22 C24 H24C 109.5 . . ?
H24A C24 H24C 109.5 . . ?
H24B C24 H24C 109.5 . . ?
O3 C25 C26 118.19(9) . . ?
O3 C25 C30 120.47(9) . . ?
C26 C25 C30 121.32(10) . . ?
C27 C26 C25 118.18(10) . . ?
C27 C26 C34 120.38(10) . . ?
C25 C26 C34 121.44(10) . . ?
C28 C27 C26 121.54(11) . . ?
C28 C27 H27 119.2 . . ?
C26 C27 H27 119.2 . . ?
C29 C28 C27 119.29(11) . . ?
C29 C28 H28 120.4 . . ?
C27 C28 H28 120.4 . . ?
C28 C29 C30 121.87(11) . . ?
C28 C29 H29 119.1 . . ?
C30 C29 H29 119.1 . . ?
C29 C30 C25 117.73(10) . . ?
C29 C30 C31 117.86(10) . . ?
C25 C30 C31 124.41(9) . . ?
C30 C31 C33 111.80(9) . . ?
C30 C31 C32 110.81(9) . . ?
C33 C31 C32 108.64(9) . . ?
C30 C31 H31 108.5 . . ?
C33 C31 H31 108.5 . . ?
C32 C31 H31 108.5 . . ?
C31 C32 H32A 109.5 . . ?
C31 C32 H32B 109.5 . . ?
H32A C32 H32B 109.5 . . ?
C31 C32 H32C 109.5 . . ?
H32A C32 H32C 109.5 . . ?
H32B C32 H32C 109.5 . . ?
C31 C33 H33A 109.5 . . ?
C31 C33 H33B 109.5 . . ?
H33A C33 H33B 109.5 . . ?
C31 C33 H33C 109.5 . . ?
H33A C33 H33C 109.5 . . ?
H33B C33 H33C 109.5 . . ?
C26 C34 C36 110.18(11) . . ?
C26 C34 C35 113.08(10) . . ?
C36 C34 C35 109.37(10) . . ?
C26 C34 H34 108.0 . . ?
C36 C34 H34 108.0 . . ?
C35 C34 H34 108.0 . . ?
C34 C35 H35A 109.5 . . ?
C34 C35 H35B 109.5 . . ?
H35A C35 H35B 109.5 . . ?
C34 C35 H35C 109.5 . . ?
H35A C35 H35C 109.5 . . ?
H35B C35 H35C 109.5 . . ?
C34 C36 H36A 109.5 . . ?
C34 C36 H36B 109.5 . . ?
H36A C36 H36B 109.5 . . ?
C34 C36 H36C 109.5 . . ?
H36A C36 H36C 109.5 . . ?
H36B C36 H36C 109.5 . . ?
C101 C100 C104 53.6(2) . . ?
C101 C100 C103 57.1(2) . . ?
C104 C100 C103 109.0(2) . . ?
C101 C100 H10E 126.6(3) . . ?
C104 C100 H10E 73.8(3) . . ?
C103 C100 H10E 174.5(3) . . ?
C101 C100 H10D 116.8(3) . . ?
C104 C100 H10D 130.1(3) . . ?
C103 C100 H10D 71.8(3) . . ?
H10E C100 H10D 102.76(10) . . ?
C101 C100 H10C 101.8(3) . . ?
C104 C100 H10C 126.8(3) . . ?
C103 C100 H10C 79.5(3) . . ?
H10E C100 H10C 102.75(10) . . ?
H10D C100 H10C 102.75(10) . . ?
C101 C100 H10F 168.7(19) . . ?
C104 C100 H10F 127.1(4) . . ?
C103 C100 H10F 123.9(4) . . ?
C102 C101 C100 123.9(3) 2_575 . ?
C102 C101 C102 114.0(3) 2_575 . ?
C100 C101 C102 120.5(3) . . ?
C102 C101 C101 58.2(3) 2_575 2_575 ?
C100 C101 C101 167.9(4) . 2_575 ?
C102 C101 C101 55.8(2) . 2_575 ?
C104 C102 C103 177.0(3) 2_575 . ?
C104 C102 C101 57.6(3) 2_575 2_575 ?
C103 C102 C101 125.4(3) . 2_575 ?
C104 C102 C101 121.7(3) 2_575 . ?
C103 C102 C101 61.1(3) . . ?
C101 C102 C101 66.0(3) 2_575 . ?
C104 C102 H10B 102.4(4) 2_575 . ?
C103 C102 H10B 74.7(2) . . ?
C101 C102 H10B 158.1(10) 2_575 . ?
C101 C102 H10B 129.3(12) . . ?
C104 C102 H10A 63.3(19) 2_575 . ?
C103 C102 H10A 114.4(19) . . ?
C101 C102 H10A 112.0(16) 2_575 . ?
C101 C102 H10A 163(3) . . ?
C102 C103 C100 121.3(4) . . ?
C102 C103 H10D 144.8(4) . . ?
C100 C103 H10D 36.96(12) . . ?
C102 C103 H103 119.4 . . ?
C100 C103 H103 119.4 . . ?
H10D C103 H103 89.0 . . ?
C102 C103 H10B 41.40(8) . . ?
C100 C103 H10B 153.9(14) . . ?
H10D C103 H10B 169.0(13) . . ?
H103 C103 H10B 81.3 . . ?
C102 C104 C100 124.9(3) 2_575 . ?
C102 C104 H10E 160.5(4) 2_575 . ?
C100 C104 H10E 37.24(11) . . ?
C102 C104 H104 117.6 2_575 . ?
C100 C104 H104 117.6 . . ?
H10E C104 H104 80.9 . . ?
C13 O1 Sc1 157.87(7) . . ?
C1 O2 Sc1 148.12(7) . . ?
C25 O3 Sc1 123.45(6) . . ?
C25 O3 Sc1 133.02(6) . 2_676 ?
Sc1 O3 Sc1 102.19(3) . 2_676 ?
O2 Sc1 O1 111.98(3) . . ?
O2 Sc1 O3 114.83(3) . . ?
O1 Sc1 O3 114.73(3) . . ?
O2 Sc1 O3 103.42(3) . 2_676 ?
O1 Sc1 O3 130.18(3) . 2_676 ?
O3 Sc1 O3 77.81(3) . 2_676 ?
O2 Sc1 Sc1 114.75(3) . 2_676 ?
O1 Sc1 Sc1 133.13(3) . 2_676 ?
O3 Sc1 Sc1 39.03(2) . 2_676 ?
O3 Sc1 Sc1 38.78(2) 2_676 2_676 ?

loop_
_geom_bond_atom_site_label_1
_geom_bond_atom_site_label_2
_geom_bond_distance
_geom_bond_site_symmetry_2
_geom_bond_publ_flag
C1 O2 1.3605(13) . ?
C1 C6 1.4038(16) . ?
C1 C2 1.4094(16) . ?
C2 C3 1.3966(17) . ?
C2 C10 1.5128(18) . ?
C3 C4 1.384(2) . ?
C3 H3 0.9500 . ?
C4 C5 1.385(2) . ?
C4 H4 0.9500 . ?
C5 C6 1.3990(16) . ?
C5 H5 0.9500 . ?
C6 C7 1.5188(17) . ?
C7 C8 1.5288(18) . ?
C7 C9 1.5326(18) . ?
C7 H7 1.0000 . ?
C8 H8A 0.9800 . ?
C8 H8B 0.9800 . ?
C8 H8C 0.9800 . ?
C9 H9A 0.9800 . ?
C9 H9B 0.9800 . ?
C9 H9C 0.9800 . ?
C10 C11 1.5246(18) . ?
C10 C12 1.5330(19) . ?
C10 H10 1.0000 . ?
C11 H11A 0.9800 . ?
C11 H11B 0.9800 . ?
C11 H11C 0.9800 . ?
C12 H12A 0.9800 . ?
C12 H12B 0.9800 . ?
C12 H12C 0.9800 . ?
C13 O1 1.3668(12) . ?
C13 C18 1.4091(15) . ?
C13 C14 1.4131(15) . ?
C14 C15 1.3965(16) . ?
C14 C22 1.5148(16) . ?
C15 C16 1.3848(18) . ?
C15 H15 0.9500 . ?
C16 C17 1.3822(18) . ?
C16 H16 0.9500 . ?
C17 C18 1.3986(15) . ?
C17 H17 0.9500 . ?
C18 C19 1.5154(16) . ?
C19 C20 1.5312(17) . ?
C19 C21 1.5380(16) . ?
C19 H19 1.0000 . ?
C20 H20A 0.9800 . ?
C20 H20B 0.9800 . ?
C20 H20C 0.9800 . ?
C21 H21A 0.9800 . ?
C21 H21B 0.9800 . ?
C21 H21C 0.9800 . ?
C22 C23 1.5193(19) . ?
C22 C24 1.5240(17) . ?
C22 H22 1.0000 . ?
C23 H23A 0.9800 . ?
C23 H23B 0.9800 . ?
C23 H23C 0.9800 . ?
C24 H24A 0.9800 . ?
C24 H24B 0.9800 . ?
C24 H24C 0.9800 . ?
C25 O3 1.4058(12) . ?
C25 C26 1.4067(15) . ?
C25 C30 1.4068(15) . ?
C26 C27 1.3913(16) . ?
C26 C34 1.5185(16) . ?
C27 C28 1.3857(17) . ?
C27 H27 0.9500 . ?
C28 C29 1.3796(17) . ?
C28 H28 0.9500 . ?
C29 C30 1.3973(15) . ?
C29 H29 0.9500 . ?
C30 C31 1.5151(15) . ?
C31 C33 1.5325(16) . ?
C31 C32 1.5363(15) . ?
C31 H31 1.0000 . ?
C32 H32A 0.9800 . ?
C32 H32B 0.9800 . ?
C32 H32C 0.9800 . ?
C33 H33A 0.9800 . ?
C33 H33B 0.9800 . ?
C33 H33C 0.9800 . ?
C34 C36 1.5284(19) . ?
C34 C35 1.5304(17) . ?
C34 H34 1.0000 . ?
C35 H35A 0.9800 . ?
C35 H35B 0.9800 . ?
C35 H35C 0.9800 . ?
C36 H36A 0.9800 . ?
C36 H36B 0.9800 . ?
C36 H36C 0.9800 . ?
C100 C101 1.397(4) . ?
C100 C104 1.480(4) . ?
C100 C103 1.512(5) . ?
C100 H10E 0.9599(10) . ?
C100 H10D 0.9600(10) . ?
C100 H10C 0.9600(10) . ?
C100 H10F 0.9620(10) . ?
C101 C102 1.394(4) 2_575 ?
C101 C102 1.433(4) . ?
C101 C101 1.540(7) 2_575 ?
C102 C104 1.296(4) 2_575 ?
C102 C103 1.304(5) . ?
C102 H10B 0.9601(10) . ?
C102 H10A 0.9600(10) . ?
C103 H103 0.9500 . ?
C104 H104 0.9500 . ?
O1 Sc1 1.9052(8) . ?
O2 Sc1 1.8950(8) . ?
O3 Sc1 2.0971(8) . ?
O3 Sc1 2.1080(8) 2_676 ?
Sc1 Sc1 3.2724(4) 2_676 ?
